data_2233441
loop_
_publ_author_name
'Merkel, Stefan'
'K\"oppen, Robert'
'Koch, Matthias'
'Emmerling, Franziska'
'Nehls, Irene'

_publ_section_title
;
 Lysergol monohydrate
;
_journal_coeditor_code FJ2506
_journal_issue 2
_journal_name_full 'Acta Crystallographica Section E'
_journal_page_first o523
_journal_paper_doi 10.1107/S1600536812002632
_journal_volume 68
_journal_year 2012
_chemical_formula_iupac 'C16 H18 N2 O, H2 O'
_chemical_formula_moiety 'C16 H18 N2 O, H2 O'
_chemical_formula_sum 'C16 H20 N2 O2'
_chemical_formula_weight 272.34
_chemical_name_common 'Lysergol monohydrate'
_chemical_name_systematic
;
(7-methyl-4,6,6a,7,8,9-hexahydroindolo[4,3,2-<i>fg</i>]quinoline-9-yl)methanol
monohydrate
;
_space_group_IT_number 19
_symmetry_cell_setting orthorhombic
_symmetry_space_group_name_Hall 'P 2ac 2ab'
_symmetry_space_group_name_H-M 'P 21 21 21'
_atom_sites_solution_hydrogens geom
_atom_sites_solution_primary direct
_atom_sites_solution_secondary difmap
_audit_creation_method SHELXL-97
_cell_angle_alpha 90.00
_cell_angle_beta 90.00
_cell_angle_gamma 90.00
_cell_formula_units_Z 4
_cell_length_a 7.6234(12)
_cell_length_b 12.3803(19)
_cell_length_c 15.877(2)
_cell_measurement_reflns_used 46
_cell_measurement_temperature 296(2)
_cell_measurement_theta_max 22
_cell_measurement_theta_min 4
_cell_volume 1498.5(4)
_computing_cell_refinement 'SAINT (Bruker, 2001)'
_computing_data_collection 'SMART (Bruker, 2001)'
_computing_data_reduction 'SAINT (Bruker, 2001)'
_computing_molecular_graphics 'SHELXTL (Sheldrick, 2008) and ORTEPIII (Burnett & Johnson, 1996)'
_computing_publication_material 'SHELXTL (Sheldrick, 2008)'
_computing_structure_refinement 'SHELXL97 (Sheldrick, 2008)'
_computing_structure_solution 'SHELXS97 (Sheldrick, 2008)'
_diffrn_ambient_temperature 296(2)
_diffrn_measured_fraction_theta_full 0.983
_diffrn_measured_fraction_theta_max 0.983
_diffrn_measurement_device_type 'Bruker APEX CCD area-detector'
_diffrn_measurement_method \w/2\q
_diffrn_radiation_monochromator graphite
_diffrn_radiation_source 'fine-focus sealed tube'
_diffrn_radiation_type MoK\a
_diffrn_radiation_wavelength 0.71073
_diffrn_reflns_av_R_equivalents 0.1219
_diffrn_reflns_av_sigmaI/netI 0.1107
_diffrn_reflns_limit_h_max 8
_diffrn_reflns_limit_h_min -9
_diffrn_reflns_limit_k_max 14
_diffrn_reflns_limit_k_min -13
_diffrn_reflns_limit_l_max 18
_diffrn_reflns_limit_l_min -18
_diffrn_reflns_number 12705
_diffrn_reflns_theta_full 25.35
_diffrn_reflns_theta_max 25.35
_diffrn_reflns_theta_min 2.09
_exptl_absorpt_coefficient_mu 0.080
_exptl_absorpt_correction_T_max 0.96
_exptl_absorpt_correction_T_min 0.85
_exptl_absorpt_correction_type multi-scan
_exptl_absorpt_process_details '(SADABS; Bruker, 2001)'
_exptl_crystal_colour colourless
_exptl_crystal_density_diffrn 1.207
_exptl_crystal_density_method 'not measured'
_exptl_crystal_description needle
_exptl_crystal_F_000 584
_exptl_crystal_size_max 0.2
_exptl_crystal_size_mid 0.1
_exptl_crystal_size_min 0.08
_refine_diff_density_max 0.098
_refine_diff_density_min -0.104
_refine_ls_extinction_method none
_refine_ls_goodness_of_fit_ref 0.791
_refine_ls_hydrogen_treatment mixed
_refine_ls_matrix_type full
_refine_ls_number_parameters 188
_refine_ls_number_reflns 1569
_refine_ls_number_restraints 2
_refine_ls_restrained_S_all 0.792
_refine_ls_R_factor_all 0.1041
_refine_ls_R_factor_gt 0.0361
_refine_ls_shift/su_max 0.000
_refine_ls_shift/su_mean 0.000
_refine_ls_structure_factor_coef Fsqd
_refine_ls_weighting_details 'calc w=1/[\s^2^(Fo^2^)+(0.0045P)^2^+0.0000P] where P=(Fo^2^+2Fc^2^)/3'
_refine_ls_weighting_scheme calc
_refine_ls_wR_factor_gt 0.0445
_refine_ls_wR_factor_ref 0.0515
_reflns_number_gt 747
_reflns_number_total 1569
_reflns_threshold_expression I>2sigma(I)
_cod_data_source_file fj2506.cif
_cod_data_source_block I
_cod_database_code 2233441
_cod_database_fobs_code 2233441

loop_
_symmetry_equiv_pos_as_xyz
'x, y, z'
'-x+1/2, -y, z+1/2'
'x+1/2, -y+1/2, -z'
'-x, y+1/2, -z+1/2'

loop_
_atom_site_type_symbol
_atom_site_label
_atom_site_fract_x
_atom_site_fract_y
_atom_site_fract_z
_atom_site_U_iso_or_equiv
_atom_site_adp_type
_atom_site_calc_flag
_atom_site_refinement_flags
_atom_site_occupancy
_atom_site_symmetry_multiplicity
O O1 0.3895(3) 1.17847(16) 0.55746(12) 0.0635(7) Uani d . 1 1
H H1 0.4465 1.2344 0.5538 0.095 Uiso calc R 1 1
N N1 0.9193(3) 0.95002(18) 0.53144(15) 0.0442(7) Uani d . 1 1
N N2 0.8345(5) 0.6912(2) 0.21044(17) 0.0648(9) Uani d . 1 1
H H2A 0.8399 0.6452 0.1699 0.078 Uiso calc R 1 1
C C1 0.4962(4) 1.0956(2) 0.5939(2) 0.0562(9) Uani d . 1 1
H H1A 0.4266 1.0305 0.6000 0.067 Uiso calc R 1 1
H H1B 0.5326 1.1182 0.6497 0.067 Uiso calc R 1 1
C C2 0.6602(4) 1.0695(2) 0.5413(2) 0.0477(8) Uani d . 1 1
H H11 0.7270 1.1362 0.5326 0.057 Uiso calc R 1 1
C C3 0.7769(4) 0.9876(2) 0.5872(2) 0.0521(10) Uani d . 1 1
H H3A 0.8269 1.0210 0.6371 0.062 Uiso calc R 1 1
H H3B 0.7067 0.9264 0.6051 0.062 Uiso calc R 1 1
C C4 0.8463(4) 0.8815(2) 0.46293(19) 0.0442(8) Uani d . 1 1
H H4 0.8020 0.8151 0.4889 0.053 Uiso calc R 1 1
C C5 0.9912(4) 0.8488(2) 0.3992(2) 0.0571(10) Uani d . 1 1
H H5A 1.0518 0.9129 0.3795 0.068 Uiso calc R 1 1
H H5B 1.0762 0.8025 0.4268 0.068 Uiso calc R 1 1
C C6 0.9116(5) 0.7897(3) 0.3247(2) 0.0488(9) Uani d . 1 1
C C7 0.9690(5) 0.7142(3) 0.2684(2) 0.0627(11) Uani d . 1 1
H H7 1.0799 0.6828 0.2684 0.075 Uiso calc R 1 1
C C8 0.6916(6) 0.7556(3) 0.2301(2) 0.0541(10) Uani d . 1 1
C C9 0.7374(4) 0.8162(3) 0.30186(19) 0.0458(9) Uani d . 1 1
C C10 0.6234(5) 0.8872(3) 0.34156(19) 0.0457(9) Uani d . 1 1
C C11 0.6897(4) 0.9386(3) 0.42089(19) 0.0435(9) Uani d . 1 1
C C12 0.6124(4) 1.0234(2) 0.4570(2) 0.0514(9) Uani d . 1 1
H H12 0.5216 1.0566 0.4276 0.062 Uiso calc R 1 1
C C13 0.4597(4) 0.9014(3) 0.30490(19) 0.0596(10) Uani d . 1 1
H H13 0.3807 0.9500 0.3284 0.072 Uiso calc R 1 1
C C14 0.4120(5) 0.8423(3) 0.2318(2) 0.0637(10) Uani d . 1 1
H H14 0.3014 0.8530 0.2085 0.076 Uiso calc R 1 1
C C15 0.5253(6) 0.7691(3) 0.1937(2) 0.0678(12) Uani d . 1 1
H H15 0.4922 0.7305 0.1460 0.081 Uiso calc R 1 1
C C16 1.0496(4) 0.8895(2) 0.58200(19) 0.0682(11) Uani d . 1 1
H H16A 0.9984 0.8231 0.6013 0.102 Uiso calc R 1 1
H H16B 1.0844 0.9322 0.6296 0.102 Uiso calc R 1 1
H H16C 1.1504 0.8739 0.5479 0.102 Uiso calc R 1 1
O O2 0.4063(3) 0.86910(19) 0.96241(15) 0.0648(7) Uani d D 1 1
H H17 0.468(4) 0.918(2) 0.9836(19) 0.097 Uiso d D 1 1
H H18 0.327(3) 0.847(3) 0.9945(17) 0.097 Uiso d D 1 1

loop_
_atom_site_aniso_label
_atom_site_aniso_U_11
_atom_site_aniso_U_22
_atom_site_aniso_U_33
_atom_site_aniso_U_12
_atom_site_aniso_U_13
_atom_site_aniso_U_23
O1 0.0514(16) 0.0583(16) 0.0807(18) 0.0025(14) -0.0038(13) -0.0068(13)
N1 0.0467(19) 0.0461(17) 0.0398(17) 0.0035(15) -0.0078(16) 0.0001(15)
N2 0.090(3) 0.050(2) 0.055(2) 0.003(2) 0.005(2) -0.0091(16)
C1 0.055(3) 0.055(2) 0.058(2) 0.004(2) 0.005(2) -0.0022(19)
C2 0.053(2) 0.044(2) 0.046(2) 0.0011(18) 0.0011(19) 0.0009(19)
C3 0.065(3) 0.047(2) 0.044(2) -0.003(2) -0.001(2) -0.0040(18)
C4 0.047(2) 0.041(2) 0.045(2) -0.0003(17) -0.0002(19) 0.0014(19)
C5 0.054(3) 0.059(2) 0.058(2) 0.0101(19) -0.001(2) -0.0029(19)
C6 0.059(3) 0.048(2) 0.040(2) 0.005(2) 0.004(2) -0.0014(18)
C7 0.070(3) 0.063(3) 0.055(2) 0.009(2) -0.001(2) 0.001(2)
C8 0.065(3) 0.054(3) 0.043(2) -0.006(2) 0.001(2) -0.001(2)
C9 0.048(3) 0.055(3) 0.034(2) -0.006(2) -0.005(2) 0.0015(19)
C10 0.047(3) 0.053(2) 0.038(2) -0.006(2) -0.0012(19) 0.0022(18)
C11 0.044(2) 0.044(2) 0.043(2) 0.0015(18) 0.0029(18) 0.0008(18)
C12 0.053(2) 0.052(2) 0.049(2) 0.0046(19) -0.001(2) 0.0075(18)
C13 0.056(3) 0.069(3) 0.053(3) 0.000(2) -0.007(2) -0.005(2)
C14 0.055(3) 0.075(3) 0.061(3) -0.008(3) -0.013(2) -0.002(2)
C15 0.087(4) 0.067(3) 0.049(3) -0.016(3) -0.001(3) -0.003(2)
C16 0.074(3) 0.066(3) 0.065(2) 0.012(2) -0.025(2) 0.002(2)
O2 0.071(2) 0.0660(18) 0.0570(16) -0.0169(14) 0.0090(14) -0.0127(14)

loop_
_atom_type_symbol
_atom_type_description
_atom_type_scat_dispersion_real
_atom_type_scat_dispersion_imag
_atom_type_scat_source
C C 0.0033 0.0000 'International Tables Vol C Tables 4.2.6.8 and 6.1.1.4'
H H 0.0000 0.0000 'International Tables Vol C Tables 4.2.6.8 and 6.1.1.4'
N N 0.0061 0.0000 'International Tables Vol C Tables 4.2.6.8 and 6.1.1.4'
O O 0.0106 0.0000 'International Tables Vol C Tables 4.2.6.8 and 6.1.1.4'

loop_
_geom_angle_atom_site_label_1
_geom_angle_atom_site_label_2
_geom_angle_atom_site_label_3
_geom_angle
C1 O1 H1 109.5
C3 N1 C16 109.1(2)
C3 N1 C4 110.1(2)
C16 N1 C4 111.0(2)
C8 N2 C7 108.0(3)
C8 N2 H2A 126.0
C7 N2 H2A 126.0
O1 C1 C2 113.1(3)
O1 C1 H1A 109.0
C2 C1 H1A 109.0
O1 C1 H1B 109.0
C2 C1 H1B 109.0
H1A C1 H1B 107.8
C12 C2 C3 108.3(2)
C12 C2 C1 111.5(3)
C3 C2 C1 110.6(3)
C12 C2 H11 108.8
C3 C2 H11 108.8
C1 C2 H11 108.8
N1 C3 C2 110.4(3)
N1 C3 H3A 109.6
C2 C3 H3A 109.6
N1 C3 H3B 109.6
C2 C3 H3B 109.6
H3A C3 H3B 108.1
N1 C4 C11 110.2(2)
N1 C4 C5 111.1(2)
C11 C4 C5 112.9(3)
N1 C4 H4 107.5
C11 C4 H4 107.5
C5 C4 H4 107.5
C6 C5 C4 110.5(3)
C6 C5 H5A 109.6
C4 C5 H5A 109.6
C6 C5 H5B 109.6
C4 C5 H5B 109.6
H5A C5 H5B 108.1
C7 C6 C9 107.0(3)
C7 C6 C5 135.4(4)
C9 C6 C5 117.6(3)
C6 C7 N2 109.4(3)
C6 C7 H7 125.3
N2 C7 H7 125.3
N2 C8 C15 133.3(4)
N2 C8 C9 107.1(3)
C15 C8 C9 119.6(4)
C10 C9 C8 123.3(4)
C10 C9 C6 128.2(3)
C8 C9 C6 108.4(3)
C9 C10 C13 116.9(3)
C9 C10 C11 116.1(3)
C13 C10 C11 127.0(3)
C12 C11 C10 123.1(3)
C12 C11 C4 121.2(3)
C10 C11 C4 115.5(3)
C11 C12 C2 125.1(3)
C11 C12 H12 117.4
C2 C12 H12 117.4
C10 C13 C14 120.5(3)
C10 C13 H13 119.7
C14 C13 H13 119.7
C15 C14 C13 122.2(4)
C15 C14 H14 118.9
C13 C14 H14 118.9
C14 C15 C8 117.4(4)
C14 C15 H15 121.3
C8 C15 H15 121.3
N1 C16 H16A 109.5
N1 C16 H16B 109.5
H16A C16 H16B 109.5
N1 C16 H16C 109.5
H16A C16 H16C 109.5
H16B C16 H16C 109.5
H17 O2 H18 114(3)

loop_
_geom_bond_atom_site_label_1
_geom_bond_atom_site_label_2
_geom_bond_distance
O1 C1 1.432(3)
O1 H1 0.8200
N1 C3 1.476(3)
N1 C16 1.481(3)
N1 C4 1.487(3)
N2 C8 1.385(4)
N2 C7 1.407(4)
N2 H2A 0.8600
C1 C2 1.538(3)
C1 H1A 0.9700
C1 H1B 0.9700
C2 C12 1.500(4)
C2 C3 1.534(4)
C2 H11 0.9800
C3 H3A 0.9700
C3 H3B 0.9700
C4 C11 1.540(4)
C4 C5 1.552(4)
C4 H4 0.9800
C5 C6 1.517(4)
C5 H5A 0.9700
C5 H5B 0.9700
C6 C7 1.365(4)
C6 C9 1.415(4)
C7 H7 0.9300
C8 C15 1.403(4)
C8 C9 1.408(4)
C9 C10 1.388(4)
C10 C13 1.388(4)
C10 C11 1.499(4)
C11 C12 1.333(3)
C12 H12 0.9300
C13 C14 1.420(4)
C13 H13 0.9300
C14 C15 1.390(4)
C14 H14 0.9300
C15 H15 0.9300
C16 H16A 0.9600
C16 H16B 0.9600
C16 H16C 0.9600
O2 H17 0.838(10)
O2 H18 0.837(10)

loop_
_geom_hbond_atom_site_label_D
_geom_hbond_atom_site_label_H
_geom_hbond_atom_site_label_A
_geom_hbond_site_symmetry_A
_geom_hbond_distance_DH
_geom_hbond_distance_HA
_geom_hbond_distance_DA
_geom_hbond_angle_DHA
O1 H1 O2 4_656 0.82 2.03 2.845(3) 176
N2 H2A O2 3_566 0.86 2.17 2.896(4) 142
O2 H17 N1 2_675 0.84(3) 2.00(3) 2.826(3) 171(3)
O2 H18 O1 2_575 0.84(3) 1.96(2) 2.777(3) 167(3)

loop_
_geom_torsion_atom_site_label_1
_geom_torsion_atom_site_label_2
_geom_torsion_atom_site_label_3
_geom_torsion_atom_site_label_4
_geom_torsion
O1 C1 C2 C12 -64.4(3)
O1 C1 C2 C3 175.0(2)
C16 N1 C3 C2 168.4(2)
C4 N1 C3 C2 -69.5(3)
C12 C2 C3 N1 48.7(3)
C1 C2 C3 N1 171.3(2)
C3 N1 C4 C11 49.4(3)
C16 N1 C4 C11 170.4(2)
C3 N1 C4 C5 175.3(2)
C16 N1 C4 C5 -63.8(3)
N1 C4 C5 C6 -173.7(2)
C11 C4 C5 C6 -49.3(3)
C4 C5 C6 C7 -152.8(4)
C4 C5 C6 C9 29.4(4)
C9 C6 C7 N2 -0.5(4)
C5 C6 C7 N2 -178.5(3)
C8 N2 C7 C6 1.3(4)
C7 N2 C8 C15 178.3(4)
C7 N2 C8 C9 -1.5(4)
N2 C8 C9 C10 -177.6(3)
C15 C8 C9 C10 2.5(5)
N2 C8 C9 C6 1.2(4)
C15 C8 C9 C6 -178.6(3)
C7 C6 C9 C10 178.4(3)
C5 C6 C9 C10 -3.3(5)
C7 C6 C9 C8 -0.4(4)
C5 C6 C9 C8 177.9(3)
C8 C9 C10 C13 -3.2(5)
C6 C9 C10 C13 178.2(3)
C8 C9 C10 C11 175.5(3)
C6 C9 C10 C11 -3.1(5)
C9 C10 C11 C12 166.3(3)
C13 C10 C11 C12 -15.2(5)
C9 C10 C11 C4 -18.4(4)
C13 C10 C11 C4 160.1(3)
N1 C4 C11 C12 -14.6(4)
C5 C4 C11 C12 -139.5(3)
N1 C4 C11 C10 170.0(2)
C5 C4 C11 C10 45.1(4)
C10 C11 C12 C2 172.3(3)
C4 C11 C12 C2 -2.7(5)
C3 C2 C12 C11 -14.0(4)
C1 C2 C12 C11 -136.0(3)
C9 C10 C13 C14 2.0(5)
C11 C10 C13 C14 -176.5(3)
C10 C13 C14 C15 -0.3(5)
C13 C14 C15 C8 -0.4(5)
N2 C8 C15 C14 179.6(3)
C9 C8 C15 C14 -0.6(5)

loop_
_cod_related_entry_id
_cod_related_entry_database
_cod_related_entry_code
1 ChemSpider 30657401
